data_7131307
loop_
_publ_author_name
'Morimachi, Yuto'
'Urai, Mizuki'
'Nakajima, Ryota'
'Kamebuchi, Hajime'
'Miyagawa, Kazuya'
'Kanoda, Kazushi'
'Zhou, Biao'

_publ_section_title
;
 An organic superconductor,
 (TEA)(HEDO-TTF-dc)<sub>2</sub>&#xb7;2(H<sub>2</sub>C<sub>2</sub>O<sub>4</sub>),
 coupled with strong hydrogen-bonding interactions.
;
_journal_issue 28
_journal_name_full 'Chemical communications (Cambridge, England)'
_journal_page_first 4162
_journal_page_last 4165
_journal_paper_doi 10.1039/d3cc00080j
_journal_volume 59
_journal_year 2023
_chemical_formula_moiety 'C10 H5 O6 S4, C2 H2 O4, 0.5(C8 H20 N)'
_chemical_formula_sum 'C16 H17 N0.5 O10 S4'
_chemical_formula_weight 504.54
_space_group_crystal_system monoclinic
_space_group_IT_number 14
_space_group_name_Hall '-P 2ybc'
_space_group_name_H-M_alt 'P 1 21/c 1'
_atom_sites_solution_hydrogens mixed
_audit_creation_date 2023-02-02
_audit_creation_method
;
Olex2 1.5-dev
(compiled 2023.01.20 svn.r024a95a1 for OlexSys, GUI svn.r6444)
;
_audit_update_record
;
2023-02-15 deposited with the CCDC.	2023-02-20 downloaded from the CCDC.
;
_cell_angle_alpha 90
_cell_angle_beta 99.150(2)
_cell_angle_gamma 90
_cell_formula_units_Z 4
_cell_length_a 22.5852(5)
_cell_length_b 12.2019(3)
_cell_length_c 7.3075(2)
_cell_measurement_reflns_used 21634
_cell_measurement_temperature 223
_cell_measurement_theta_max 31.3340
_cell_measurement_theta_min 1.9530
_cell_volume 1988.19(9)
_computing_cell_refinement 'CrysAlisPro 1.171.40.53 (Rigaku OD, 2019)'
_computing_data_collection 'CrysAlisPro 1.171.40.53 (Rigaku OD, 2019)'
_computing_data_reduction 'CrysAlisPro 1.171.40.53 (Rigaku OD, 2019)'
_computing_molecular_graphics 'Olex2 1.5-dev (Dolomanov et al., 2009)'
_computing_publication_material 'Olex2 1.5-dev (Dolomanov et al., 2009)'
_computing_structure_refinement 'SHELXL 2018/3 (Sheldrick, 2015)'
_computing_structure_solution 'olex2.solve 1.5 (Bourhis et al., 2015)'
_diffrn_ambient_temperature 223.00
_diffrn_detector_area_resol_mean 7.1429
_diffrn_detector_type 'Rigaku Saturn724+ area detector'
_diffrn_measured_fraction_theta_full 0.997
_diffrn_measured_fraction_theta_max 0.998
_diffrn_measurement_details
;
List of Runs (angles in degrees, time in seconds):

  # Type    Start    End  Width  t~exp~   \w     \q     \k     \f   Frames
#--------------------------------------------------------------------------
  1  \w   -110.00  70.00   0.50    5.00    --  -20.00  45.00   0.00  360
  2  \w   -110.00  70.00   0.50    5.00    --  -20.00  45.00  90.00  360
  3  \w   -110.00  70.00   0.50    5.00    --  -20.00  45.00 180.00  360
  4  \w   -110.00  70.00   0.50    5.00    --  -20.00  45.00 270.00  360
;
_diffrn_measurement_device 'four-circle diffractometer'
_diffrn_measurement_device_type 'Rigaku Saturn724+ (4x4 bin mode)'
_diffrn_measurement_method '\w scans'
_diffrn_radiation_type MoK\a
_diffrn_radiation_wavelength 0.71073
_diffrn_reflns_av_R_equivalents 0.0270
_diffrn_reflns_av_unetI/netI 0.0142
_diffrn_reflns_Laue_measured_fraction_full 0.997
_diffrn_reflns_Laue_measured_fraction_max 0.998
_diffrn_reflns_limit_h_max 30
_diffrn_reflns_limit_h_min -30
_diffrn_reflns_limit_k_max 16
_diffrn_reflns_limit_k_min -16
_diffrn_reflns_limit_l_max 9
_diffrn_reflns_limit_l_min -9
_diffrn_reflns_number 33387
_diffrn_reflns_point_group_measured_fraction_full 0.997
_diffrn_reflns_point_group_measured_fraction_max 0.998
_diffrn_reflns_theta_full 25.242
_diffrn_reflns_theta_max 28.282
_diffrn_reflns_theta_min 2.740
_exptl_absorpt_coefficient_mu 0.535
_exptl_absorpt_correction_T_max 1.00000
_exptl_absorpt_correction_T_min 0.73605
_exptl_absorpt_correction_type multi-scan
_exptl_absorpt_process_details
;
CrysAlisPro 1.171.40.53 (Rigaku Oxford Diffraction, 2019)
Empirical absorption correction using spherical harmonics,
 implemented in SCALE3 ABSPACK scaling algorithm.
;
_exptl_crystal_colour 'metallic black'
_exptl_crystal_colour_lustre metallic
_exptl_crystal_colour_primary black
_exptl_crystal_density_diffrn 1.686
_exptl_crystal_description needle
_exptl_crystal_F_000 1042
_exptl_crystal_size_max 0.15
_exptl_crystal_size_mid 0.05
_exptl_crystal_size_min 0.05
_refine_diff_density_max 0.341
_refine_diff_density_min -0.205
_refine_diff_density_rms 0.046
_refine_ls_extinction_method none
_refine_ls_goodness_of_fit_ref 1.018
_refine_ls_hydrogen_treatment mixed
_refine_ls_matrix_type full
_refine_ls_number_parameters 331
_refine_ls_number_reflns 4923
_refine_ls_number_restraints 141
_refine_ls_restrained_S_all 1.007
_refine_ls_R_factor_all 0.0370
_refine_ls_R_factor_gt 0.0292
_refine_ls_shift/su_max 0.001
_refine_ls_shift/su_mean 0.000
_refine_ls_structure_factor_coef Fsqd
_refine_ls_weighting_details 'w=1/[\s^2^(Fo^2^)+(0.0446P)^2^+0.5021P] where P=(Fo^2^+2Fc^2^)/3'
_refine_ls_weighting_scheme calc
_refine_ls_wR_factor_gt 0.0757
_refine_ls_wR_factor_ref 0.0806
_reflns_Friedel_coverage 0.000
_reflns_number_gt 4133
_reflns_number_total 4923
_reflns_threshold_expression 'I > 2\s(I)'
_cod_data_source_file d3cc00080j2.cif
_cod_data_source_block 201118-heodc-ox-223k-
_cod_depositor_comments 'Adding full bibliography for 7131307--7131308.cif.'
_cod_original_formula_sum 'C16 H17 N0.50 O10 S4'
_cod_database_code 7131307
_shelx_shelxl_version_number 2018/3
_shelx_space_group_comment
;
The symmetry employed for this shelxl refinement is uniquely defined
by the following loop, which should always be used as a source of
symmetry information in preference to the above space-group names.
They are only intended as comments.
;
_shelx_estimated_absorpt_t_max 0.974
_shelx_estimated_absorpt_t_min 0.924
_olex2_refinement_description
;
1. Fixed Uiso
 At 1.2 times of:
  All C(H,H) groups
 At 1.5 times of:
  All C(H,H,H) groups, All O(H) groups
2. Restrained distances
 N2-C13
 1.55 with sigma of 0.02
 N2-C15 = N2-C17 = C17-C18
 1.54 with sigma of 0.02
 N2-C19
 1.5 with sigma of 0.02
 C13-C14
 1.56 with sigma of 0.02
 C15-C16
 1.51 with sigma of 0.02
 C19-C1A
 1.49 with sigma of 0.02
 N2-C14
 2.62 with sigma of 0.04
 N2-C16
 2.58 with sigma of 0.04
 N2-C18
 2.56 with sigma of 0.04
 N2-C1A
 2.52 with sigma of 0.04
 N2-C13 \\sim N2-C19 \\sim N2-C15 \\sim N2-C17
 with sigma of 0.02
 C13-C14 \\sim C15-C16 \\sim C17-C18 \\sim C19-C1A
 with sigma of 0.02
 C13-C15 \\sim C15-C17 \\sim C17-C19 \\sim C19-C13
 with sigma of 0.04
 C14-C16 \\sim C16-C18 \\sim C18-C1A
 with sigma of 0.08
 N2-C14 \\sim N2-C16 \\sim N2-C18 \\sim N2-C1A
 with sigma of 0.04
3. Uiso/Uaniso restraints and constraints
N2 \\sim C13 \\sim C14 \\sim C15 \\sim C16 \\sim C17 \\sim C18 \\sim C19 \\sim
C1A: within 2A with sigma of 0.04 and sigma for terminal atoms of 0.08 within 2A
4. Rigid body (RIGU) restrains
 N2, C13, C14, C15, C16, C17, C18, C19, C1A
 with sigma for 1-2 distances of 0.004 and sigma for 1-3 distances of 0.004
 N2, C13, C15, C17, C19, C14, C16, C18, C1A
 with sigma for 1-2 distances of 0.004 and sigma for 1-3 distances of 0.004
 O7, H7
 with sigma for 1-2 distances of 0.004 and sigma for 1-3 distances of 0.004
5. Others
 Fixed Sof: N2(0.5) C13(0.5) H13A(0.5) H13B(0.5) C14(0.5) H14A(0.5) H14B(0.5)
 H14C(0.5) C15(0.5) H15A(0.5) H15B(0.5) C16(0.5) H16A(0.5) H16B(0.5) H16C(0.5)
 C17(0.5) H17A(0.5) H17B(0.5) C18(0.5) H18A(0.5) H18B(0.5) H18C(0.5) C19(0.5)
 H19A(0.5) H19B(0.5) C1A(0.5) H1AA(0.5) H1AB(0.5) H1AC(0.5)
6.a Secondary CH2 refined with riding coordinates:
 C10(H10A,H10B), C9(H9A,H9B), C13(H13A,H13B), C15(H15A,H15B), C17(H17A,H17B),
 C19(H19A,H19B)
6.b Idealised Me refined as rotating group:
 C14(H14A,H14B,H14C), C16(H16A,H16B,H16C), C18(H18A,H18B,H18C), C1A(H1AA,H1AB,
 H1AC)
;
_olex2_submission_special_instructions 'No special instructions were received'
_oxdiff_exptl_absorpt_empirical_details
;
Empirical correction (ABSPACK) includes:
- Absorption correction using spherical harmonics
- Frame scaling
- Detector area scaling
;

loop_
_space_group_symop_operation_xyz
'x, y, z'
'-x, y+1/2, -z+1/2'
'-x, -y, -z'
'x, -y-1/2, z-1/2'

loop_
_atom_site_label
_atom_site_type_symbol
_atom_site_fract_x
_atom_site_fract_y
_atom_site_fract_z
_atom_site_U_iso_or_equiv
_atom_site_adp_type
_atom_site_occupancy
_atom_site_site_symmetry_order
_atom_site_calc_flag
_atom_site_refinement_flags_posn
_atom_site_refinement_flags_adp
_atom_site_refinement_flags_occupancy
_atom_site_disorder_assembly
_atom_site_disorder_group
S2 S 0.65115(2) 0.72818(2) 0.50067(4) 0.02542(8) Uani 1 1 d . . . . .
S4 S 0.51762(2) 0.72814(2) 0.27280(4) 0.02682(8) Uani 1 1 d . . . . .
S1 S 0.65157(2) 0.96928(2) 0.50318(5) 0.02967(9) Uani 1 1 d . . . . .
S3 S 0.51848(2) 0.97032(2) 0.26977(5) 0.03212(9) Uani 1 1 d . . . . .
O6 O 0.40415(4) 0.73216(8) 0.10523(14) 0.0336(2) Uani 1 1 d . . . . .
O5 O 0.40601(4) 0.96981(8) 0.10015(14) 0.0340(2) Uani 1 1 d . . . . .
O4 O 0.74796(4) 0.61426(8) 0.67524(15) 0.0401(2) Uani 1 1 d . . . . .
O1 O 0.74939(4) 1.08089(8) 0.69606(16) 0.0430(3) Uani 1 1 d . . . . .
O3 O 0.80855(4) 0.74614(8) 0.80342(16) 0.0430(3) Uani 1 1 d . . . . .
O2 O 0.80983(5) 0.94473(9) 0.80321(17) 0.0463(3) Uani 1 1 d . . . . .
O9 O 0.76176(5) 0.33716(8) 0.74205(19) 0.0485(3) Uani 1 1 d . . . . .
O10 O 0.82803(5) 0.47263(8) 0.81900(18) 0.0494(3) Uani 1 1 d . . . . .
O7 O 0.84422(5) 0.18914(9) 0.8948(2) 0.0541(3) Uani 1 1 d . . . . .
H7 H 0.8097(11) 0.1785(19) 0.821(3) 0.081 Uiso 1 1 d . U . . .
O8 O 0.90865(5) 0.32332(10) 0.9686(2) 0.0645(4) Uani 1 1 d . . . . .
C8 C 0.45239(5) 0.79492(10) 0.17243(18) 0.0269(2) Uani 1 1 d . . . . .
C7 C 0.45270(5) 0.90542(10) 0.17154(18) 0.0277(3) Uani 1 1 d . . . . .
C3 C 0.71489(5) 0.90407(10) 0.61986(17) 0.0257(2) Uani 1 1 d . . . . .
C5 C 0.61309(6) 0.84902(9) 0.43402(17) 0.0252(2) Uani 1 1 d . . . . .
C2 C 0.76138(6) 0.71195(11) 0.70543(19) 0.0300(3) Uani 1 1 d . . . . .
C4 C 0.71483(5) 0.79279(10) 0.61807(17) 0.0251(2) Uani 1 1 d . . . . .
C10 C 0.34975(6) 0.79875(12) 0.0882(2) 0.0363(3) Uani 1 1 d . . . . .
H10A H 0.339914 0.813658 0.211691 0.044 Uiso 1 1 calc R U . . .
H10B H 0.316183 0.758493 0.017176 0.044 Uiso 1 1 calc R U . . .
C6 C 0.55632(6) 0.84909(9) 0.33495(18) 0.0254(2) Uani 1 1 d . . . . .
C1 C 0.76135(6) 0.98269(11) 0.7123(2) 0.0317(3) Uani 1 1 d . . . . .
C12 C 0.81014(6) 0.37091(11) 0.8088(2) 0.0346(3) Uani 1 1 d . . . . .
C9 C 0.35869(6) 0.90534(12) -0.0079(2) 0.0364(3) Uani 1 1 d . . . . .
H9A H 0.369208 0.890241 -0.130426 0.044 Uiso 1 1 calc R U . . .
H9B H 0.321187 0.947225 -0.025198 0.044 Uiso 1 1 calc R U . . .
C11 C 0.85982(6) 0.29313(12) 0.8991(2) 0.0410(3) Uani 1 1 d . . . . .
H10 H 0.7973(11) 0.520(2) 0.764(3) 0.090(8) Uiso 1 1 d . . . . .
H3 H 0.8092(12) 0.854(2) 0.806(4) 0.107(9) Uiso 1 1 d . . . . .
N2 N 0.9987(4) 1.0030(8) 1.0052(13) 0.0375(6) Uani 0.5 1 d D U P A -1
C13 C 0.99573(16) 0.8867(3) 1.0787(6) 0.0561(9) Uani 0.5 1 d D U P A -1
H13A H 1.028578 0.876194 1.182184 0.067 Uiso 0.5 1 calc R U P A -1
H13B H 1.001747 0.834980 0.980647 0.067 Uiso 0.5 1 calc R U P A -1
C14 C 0.9366(5) 0.8601(9) 1.144(2) 0.090(4) Uani 0.5 1 d D U P A -1
H14A H 0.904586 0.858504 1.038621 0.135 Uiso 0.5 1 calc R U P A -1
H14B H 0.927976 0.915825 1.231036 0.135 Uiso 0.5 1 calc R U P A -1
H14C H 0.939520 0.789163 1.204848 0.135 Uiso 0.5 1 calc R U P A -1
C15 C 0.94834(13) 1.0219(3) 0.8448(5) 0.0473(8) Uani 0.5 1 d D U P A -1
H15A H 0.910240 1.020473 0.892939 0.057 Uiso 0.5 1 calc R U P A -1
H15B H 0.952936 1.095630 0.795626 0.057 Uiso 0.5 1 calc R U P A -1
C16 C 0.9443(3) 0.9414(9) 0.6866(12) 0.0644(18) Uani 0.5 1 d D U P A -1
H16A H 0.911969 0.962802 0.589315 0.097 Uiso 0.5 1 calc R U P A -1
H16B H 0.936431 0.868691 0.730646 0.097 Uiso 0.5 1 calc R U P A -1
H16C H 0.981841 0.941022 0.638072 0.097 Uiso 0.5 1 calc R U P A -1
C17 C 1.05924(13) 1.0141(3) 0.9428(5) 0.0485(8) Uani 0.5 1 d D U P A -1
H17A H 1.061949 0.959951 0.845433 0.058 Uiso 0.5 1 calc R U P A -1
H17B H 1.090663 0.997108 1.047592 0.058 Uiso 0.5 1 calc R U P A -1
C18 C 1.0710(5) 1.1272(7) 0.8695(15) 0.062(2) Uani 0.5 1 d D U P A -1
H18A H 1.041708 1.142871 0.760554 0.092 Uiso 0.5 1 calc R U P A -1
H18B H 1.110988 1.129400 0.836939 0.092 Uiso 0.5 1 calc R U P A -1
H18C H 1.067859 1.181626 0.964278 0.092 Uiso 0.5 1 calc R U P A -1
C19 C 0.99089(15) 1.0852(3) 1.1532(5) 0.0485(7) Uani 0.5 1 d D U P A -1
H19A H 0.951260 1.074436 1.188835 0.058 Uiso 0.5 1 calc R U P A -1
H19B H 0.991672 1.158918 1.100513 0.058 Uiso 0.5 1 calc R U P A -1
C1A C 1.0376(3) 1.0792(9) 1.3254(12) 0.0668(18) Uani 0.5 1 d D U P A -1
H1AA H 1.076598 1.097009 1.294131 0.100 Uiso 0.5 1 calc R U P A -1
H1AB H 1.038451 1.005648 1.376205 0.100 Uiso 0.5 1 calc R U P A -1
H1AC H 1.027620 1.131012 1.416443 0.100 Uiso 0.5 1 calc R U P A -1

loop_
_atom_site_aniso_label
_atom_site_aniso_U_11
_atom_site_aniso_U_22
_atom_site_aniso_U_33
_atom_site_aniso_U_23
_atom_site_aniso_U_13
_atom_site_aniso_U_12
S2 0.02795(15) 0.01771(14) 0.02929(17) 0.00018(11) 0.00059(12) 0.00089(10)
S4 0.02814(16) 0.01827(15) 0.03238(17) 0.00001(11) -0.00025(12) 0.00033(11)
S1 0.02821(16) 0.01791(15) 0.04059(19) -0.00004(11) -0.00154(13) 0.00136(11)
S3 0.02924(17) 0.01853(15) 0.0455(2) 0.00161(12) -0.00357(14) 0.00147(11)
O6 0.0259(4) 0.0265(5) 0.0462(6) -0.0013(4) -0.0008(4) -0.0030(3)
O5 0.0274(5) 0.0273(5) 0.0445(6) 0.0026(4) -0.0024(4) 0.0055(3)
O4 0.0394(5) 0.0226(5) 0.0543(6) 0.0046(4) -0.0052(5) 0.0043(4)
O1 0.0363(5) 0.0235(5) 0.0657(7) -0.0039(5) -0.0026(5) -0.0023(4)
O3 0.0324(5) 0.0312(5) 0.0597(7) 0.0041(5) -0.0104(5) 0.0028(4)
O2 0.0312(5) 0.0310(5) 0.0702(8) 0.0016(5) -0.0119(5) -0.0052(4)
O9 0.0322(5) 0.0337(6) 0.0729(8) 0.0036(5) -0.0129(5) -0.0003(4)
O10 0.0399(6) 0.0241(5) 0.0765(8) 0.0070(5) -0.0141(5) 0.0009(4)
O7 0.0391(6) 0.0245(5) 0.0907(10) 0.0041(5) -0.0143(6) 0.0008(4)
O8 0.0387(6) 0.0368(6) 0.1050(11) -0.0014(6) -0.0278(6) 0.0026(5)
C8 0.0248(6) 0.0242(6) 0.0307(6) -0.0004(5) 0.0016(5) -0.0005(5)
C7 0.0250(6) 0.0243(6) 0.0325(7) 0.0013(5) 0.0011(5) 0.0031(5)
C3 0.0242(5) 0.0217(6) 0.0308(6) 0.0007(5) 0.0031(5) 0.0004(4)
C5 0.0274(6) 0.0205(5) 0.0269(6) 0.0005(4) 0.0019(5) 0.0011(4)
C2 0.0290(6) 0.0260(6) 0.0343(7) 0.0046(5) 0.0028(5) 0.0042(5)
C4 0.0240(5) 0.0220(6) 0.0290(6) 0.0014(5) 0.0033(5) 0.0005(4)
C10 0.0248(6) 0.0388(7) 0.0439(8) 0.0012(6) 0.0010(6) -0.0007(5)
C6 0.0270(6) 0.0192(5) 0.0292(6) 0.0006(4) 0.0017(5) 0.0008(4)
C1 0.0276(6) 0.0255(6) 0.0414(8) -0.0008(5) 0.0036(5) -0.0044(5)
C12 0.0308(7) 0.0270(6) 0.0429(8) 0.0017(5) -0.0033(6) 0.0025(5)
C9 0.0280(6) 0.0381(8) 0.0404(8) 0.0026(6) -0.0030(5) 0.0026(6)
C11 0.0336(7) 0.0266(7) 0.0583(10) 0.0010(6) -0.0067(6) 0.0036(5)
N2 0.0256(10) 0.0257(11) 0.0586(13) 0.0032(9) -0.0006(9) 0.0062(8)
C13 0.0530(19) 0.0284(15) 0.081(3) 0.0114(15) -0.0078(17) 0.0070(14)
C14 0.085(7) 0.063(4) 0.122(8) 0.036(5) 0.015(5) -0.023(4)
C15 0.0283(14) 0.0421(17) 0.067(2) 0.0089(14) -0.0063(13) 0.0063(12)
C16 0.051(4) 0.072(5) 0.064(3) -0.002(2) -0.009(3) 0.005(3)
C17 0.0272(14) 0.0467(17) 0.070(2) -0.0088(15) 0.0033(14) 0.0028(12)
C18 0.049(3) 0.064(4) 0.075(5) -0.011(4) 0.021(3) -0.015(3)
C19 0.0434(16) 0.0377(16) 0.065(2) -0.0021(14) 0.0092(15) 0.0074(13)
C1A 0.059(5) 0.073(5) 0.065(3) -0.008(3) -0.002(3) 0.001(3)

loop_
_atom_type_symbol
_atom_type_description
_atom_type_scat_dispersion_real
_atom_type_scat_dispersion_imag
_atom_type_scat_source
C C 0.0033 0.0016 'International Tables Vol C Tables 4.2.6.8 and 6.1.1.4'
H H 0.0000 0.0000 'International Tables Vol C Tables 4.2.6.8 and 6.1.1.4'
N N 0.0061 0.0033 'International Tables Vol C Tables 4.2.6.8 and 6.1.1.4'
O O 0.0106 0.0060 'International Tables Vol C Tables 4.2.6.8 and 6.1.1.4'
S S 0.1246 0.1234 'International Tables Vol C Tables 4.2.6.8 and 6.1.1.4'

loop_
_geom_angle_atom_site_label_1
_geom_angle_atom_site_label_2
_geom_angle_atom_site_label_3
_geom_angle
_geom_angle_site_symmetry_1
_geom_angle_site_symmetry_3
_geom_angle_publ_flag
C5 S2 C4 94.99(6) . . ?
C6 S4 C8 93.98(6) . . ?
C3 S1 C5 95.19(6) . . ?
C7 S3 C6 94.38(6) . . ?
C8 O6 C10 109.42(10) . . ?
C7 O5 C9 110.85(10) . . ?
C2 O3 H3 110.2(12) . . ?
C1 O2 H3 111.1(15) . . ?
C12 O10 H10 111.1(15) . . ?
C11 O7 H7 111.3(15) . . ?
O6 C8 S4 117.71(9) . . ?
C7 C8 S4 117.75(9) . . ?
C7 C8 O6 124.51(11) . . ?
O5 C7 S3 117.29(9) . . ?
C8 C7 S3 117.33(9) . . ?
C8 C7 O5 125.38(11) . . ?
C4 C3 S1 116.99(9) . . ?
C4 C3 C1 130.02(11) . . ?
C1 C3 S1 112.97(9) . . ?
S2 C5 S1 115.63(7) . . ?
C6 C5 S2 121.94(9) . . ?
C6 C5 S1 122.42(9) . . ?
O4 C2 O3 125.53(12) . . ?
O4 C2 C4 114.77(12) . . ?
O3 C2 C4 119.68(11) . . ?
C3 C4 S2 117.18(9) . . ?
C3 C4 C2 130.59(11) . . ?
C2 C4 S2 112.22(9) . . ?
O6 C10 H10A 109.6 . . ?
O6 C10 H10B 109.6 . . ?
O6 C10 C9 110.28(11) . . ?
H10A C10 H10B 108.1 . . ?
C9 C10 H10A 109.6 . . ?
C9 C10 H10B 109.6 . . ?
S3 C6 S4 116.52(7) . . ?
C5 C6 S4 121.84(9) . . ?
C5 C6 S3 121.63(9) . . ?
O1 C1 O2 124.19(13) . . ?
O1 C1 C3 116.88(12) . . ?
O2 C1 C3 118.93(11) . . ?
O9 C12 O10 127.27(13) . . ?
O9 C12 C11 121.31(13) . . ?
O10 C12 C11 111.41(12) . . ?
O5 C9 C10 110.81(11) . . ?
O5 C9 H9A 109.5 . . ?
O5 C9 H9B 109.5 . . ?
C10 C9 H9A 109.5 . . ?
C10 C9 H9B 109.5 . . ?
H9A C9 H9B 108.1 . . ?
O7 C11 C12 114.26(12) . . ?
O8 C11 O7 122.17(13) . . ?
O8 C11 C12 123.57(13) . . ?
C15 N2 C13 110.2(6) . . ?
C17 N2 C13 106.4(6) . . ?
C17 N2 C15 110.8(6) . . ?
C19 N2 C13 110.6(6) . . ?
C19 N2 C15 107.2(7) . . ?
C19 N2 C17 111.8(6) . . ?
N2 C13 H13A 108.9 . . ?
N2 C13 H13B 108.9 . . ?
N2 C13 C14 113.5(6) . . ?
H13A C13 H13B 107.7 . . ?
C14 C13 H13A 108.9 . . ?
C14 C13 H13B 108.9 . . ?
C13 C14 H14A 109.5 . . ?
C13 C14 H14B 109.5 . . ?
C13 C14 H14C 109.5 . . ?
H14A C14 H14B 109.5 . . ?
H14A C14 H14C 109.5 . . ?
H14B C14 H14C 109.5 . . ?
N2 C15 H15A 108.3 . . ?
N2 C15 H15B 108.3 . . ?
H15A C15 H15B 107.4 . . ?
C16 C15 N2 116.1(5) . . ?
C16 C15 H15A 108.3 . . ?
C16 C15 H15B 108.3 . . ?
C15 C16 H16A 109.5 . . ?
C15 C16 H16B 109.5 . . ?
C15 C16 H16C 109.5 . . ?
H16A C16 H16B 109.5 . . ?
H16A C16 H16C 109.5 . . ?
H16B C16 H16C 109.5 . . ?
N2 C17 H17A 108.8 . . ?
N2 C17 H17B 108.8 . . ?
N2 C17 C18 113.8(5) . . ?
H17A C17 H17B 107.7 . . ?
C18 C17 H17A 108.8 . . ?
C18 C17 H17B 108.8 . . ?
C17 C18 H18A 109.5 . . ?
C17 C18 H18B 109.5 . . ?
C17 C18 H18C 109.5 . . ?
H18A C18 H18B 109.5 . . ?
H18A C18 H18C 109.5 . . ?
H18B C18 H18C 109.5 . . ?
N2 C19 H19A 108.5 . . ?
N2 C19 H19B 108.5 . . ?
N2 C19 C1A 114.9(5) . . ?
H19A C19 H19B 107.5 . . ?
C1A C19 H19A 108.5 . . ?
C1A C19 H19B 108.5 . . ?
C19 C1A H1AA 109.5 . . ?
C19 C1A H1AB 109.5 . . ?
C19 C1A H1AC 109.5 . . ?
H1AA C1A H1AB 109.5 . . ?
H1AA C1A H1AC 109.5 . . ?
H1AB C1A H1AC 109.5 . . ?

loop_
_geom_bond_atom_site_label_1
_geom_bond_atom_site_label_2
_geom_bond_distance
_geom_bond_site_symmetry_2
_geom_bond_publ_flag
S2 C5 1.7370(12) . ?
S2 C4 1.7417(13) . ?
S4 C8 1.7403(13) . ?
S4 C6 1.7383(12) . ?
S1 C3 1.7371(12) . ?
S1 C5 1.7391(12) . ?
S3 C7 1.7351(13) . ?
S3 C6 1.7367(12) . ?
O6 C8 1.3582(15) . ?
O6 C10 1.4616(16) . ?
O5 C7 1.3514(14) . ?
O5 C9 1.4546(16) . ?
O4 C2 1.2411(16) . ?
O1 C1 1.2299(16) . ?
O3 C2 1.2565(17) . ?
O3 H3 1.31(3) . ?
O2 C1 1.2742(17) . ?
O2 H3 1.11(3) . ?
O9 C12 1.1967(17) . ?
O10 C12 1.3037(17) . ?
O10 H10 0.94(3) . ?
O7 H7 0.88(2) . ?
O7 C11 1.3159(18) . ?
O8 C11 1.1965(18) . ?
C8 C7 1.3483(18) . ?
C3 C4 1.3579(17) . ?
C3 C1 1.5008(17) . ?
C5 C6 1.3685(19) . ?
C2 C4 1.5075(17) . ?
C10 H10A 0.9800 . ?
C10 H10B 0.9800 . ?
C10 C9 1.507(2) . ?
C12 C11 1.5363(19) . ?
C9 H9A 0.9800 . ?
C9 H9B 0.9800 . ?
N2 C13 1.523(10) . ?
N2 C15 1.515(10) . ?
N2 C17 1.515(9) . ?
N2 C19 1.505(9) . ?
C13 H13A 0.9800 . ?
C13 H13B 0.9800 . ?
C13 C14 1.524(9) . ?
C14 H14A 0.9700 . ?
C14 H14B 0.9700 . ?
C14 H14C 0.9700 . ?
C15 H15A 0.9800 . ?
C15 H15B 0.9800 . ?
C15 C16 1.509(7) . ?
C16 H16A 0.9700 . ?
C16 H16B 0.9700 . ?
C16 H16C 0.9700 . ?
C17 H17A 0.9800 . ?
C17 H17B 0.9800 . ?
C17 C18 1.519(9) . ?
C18 H18A 0.9700 . ?
C18 H18B 0.9700 . ?
C18 H18C 0.9700 . ?
C19 H19A 0.9800 . ?
C19 H19B 0.9800 . ?
C19 C1A 1.509(7) . ?
C1A H1AA 0.9700 . ?
C1A H1AB 0.9700 . ?
C1A H1AC 0.9700 . ?

loop_
_geom_torsion_atom_site_label_1
_geom_torsion_atom_site_label_2
_geom_torsion_atom_site_label_3
_geom_torsion_atom_site_label_4
_geom_torsion
_geom_torsion_site_symmetry_1
_geom_torsion_site_symmetry_2
_geom_torsion_site_symmetry_3
_geom_torsion_site_symmetry_4
_geom_torsion_publ_flag
S2 C5 C6 S4 1.35(17) . . . . ?
S2 C5 C6 S3 179.72(7) . . . . ?
S4 C8 C7 S3 0.35(15) . . . . ?
S4 C8 C7 O5 -179.76(10) . . . . ?
S1 C3 C4 S2 -0.47(14) . . . . ?
S1 C3 C4 C2 -179.31(11) . . . . ?
S1 C3 C1 O1 0.41(16) . . . . ?
S1 C3 C1 O2 179.68(11) . . . . ?
S1 C5 C6 S4 -178.06(7) . . . . ?
S1 C5 C6 S3 0.31(17) . . . . ?
O6 C8 C7 S3 178.34(10) . . . . ?
O6 C8 C7 O5 -1.8(2) . . . . ?
O6 C10 C9 O5 -62.58(15) . . . . ?
O4 C2 C4 S2 2.19(15) . . . . ?
O4 C2 C4 C3 -178.93(13) . . . . ?
O3 C2 C4 S2 -176.19(11) . . . . ?
O3 C2 C4 C3 2.7(2) . . . . ?
O9 C12 C11 O7 0.3(2) . . . . ?
O9 C12 C11 O8 -179.46(18) . . . . ?
O10 C12 C11 O7 179.36(15) . . . . ?
O10 C12 C11 O8 -0.4(2) . . . . ?
C8 S4 C6 S3 -2.11(9) . . . . ?
C8 S4 C6 C5 176.34(12) . . . . ?
C8 O6 C10 C9 47.94(15) . . . . ?
C7 S3 C6 S4 2.26(9) . . . . ?
C7 S3 C6 C5 -176.19(12) . . . . ?
C7 O5 C9 C10 41.51(15) . . . . ?
C3 S1 C5 S2 -1.07(8) . . . . ?
C3 S1 C5 C6 178.37(12) . . . . ?
C5 S2 C4 C3 -0.25(11) . . . . ?
C5 S2 C4 C2 178.80(9) . . . . ?
C5 S1 C3 C4 0.92(11) . . . . ?
C5 S1 C3 C1 -177.72(9) . . . . ?
C4 S2 C5 S1 0.88(8) . . . . ?
C4 S2 C5 C6 -178.57(12) . . . . ?
C4 C3 C1 O1 -178.01(13) . . . . ?
C4 C3 C1 O2 1.3(2) . . . . ?
C10 O6 C8 S4 160.14(9) . . . . ?
C10 O6 C8 C7 -17.85(17) . . . . ?
C6 S4 C8 O6 -177.08(10) . . . . ?
C6 S4 C8 C7 1.05(12) . . . . ?
C6 S3 C7 O5 178.56(10) . . . . ?
C6 S3 C7 C8 -1.55(11) . . . . ?
C1 C3 C4 S2 177.90(11) . . . . ?
C1 C3 C4 C2 -0.9(2) . . . . ?
C9 O5 C7 S3 168.95(9) . . . . ?
C9 O5 C7 C8 -10.94(18) . . . . ?
C13 N2 C15 C16 -54.5(9) . . . . ?
C13 N2 C17 C18 -178.4(6) . . . . ?
C13 N2 C19 C1A 60.1(9) . . . . ?
C15 N2 C13 C14 -58.5(10) . . . . ?
C15 N2 C17 C18 61.9(8) . . . . ?
C15 N2 C19 C1A -179.7(7) . . . . ?
C17 N2 C13 C14 -178.7(8) . . . . ?
C17 N2 C15 C16 63.0(9) . . . . ?
C17 N2 C19 C1A -58.1(9) . . . . ?
C19 N2 C13 C14 59.7(10) . . . . ?
C19 N2 C15 C16 -174.8(6) . . . . ?
C19 N2 C17 C18 -57.6(9) . . . . ?
